data_7155711
loop_
_publ_author_name
'Ji, Heng'
'Ni, Hui-qiong'
'Zhi, Peng'
'Xi, Zi-wei'
'Wang, Wei'
'Shi, Jian-jun'
'Shen, Yong-miao'

_publ_section_title
;
 Visible-light mediated directed perfluoroalkylation of hydrazones
;
_journal_name_full 'Org. Biomol. Chem.'
_journal_paper_doi 10.1039/C7OB01144J
_journal_year 2017
_chemical_formula_moiety 'C19 H13 F17 N2 O'
_chemical_formula_sum 'C19 H13 F17 N2 O'
_chemical_formula_weight 608.31
_chemical_name_systematic
; 
 ? 
;
_space_group_IT_number 14
_symmetry_cell_setting monoclinic
_symmetry_space_group_name_Hall '-P 2ybc'
_symmetry_space_group_name_H-M 'P 1 21/c 1'
_atom_sites_solution_hydrogens geom
_atom_sites_solution_primary direct
_atom_sites_solution_secondary difmap
_audit_creation_method SHELXL-97
_audit_update_record
;
2017-05-05 deposited with the CCDC.
2017-06-19 downloaded from the CCDC.
;
_cell_angle_alpha 90.00
_cell_angle_beta 104.557(4)
_cell_angle_gamma 90.00
_cell_formula_units_Z 4
_cell_length_a 21.570(4)
_cell_length_b 5.4827(9)
_cell_length_c 19.132(3)
_cell_measurement_reflns_used 5594
_cell_measurement_temperature 173(2)
_cell_measurement_theta_max 25.44
_cell_measurement_theta_min 2.62
_cell_volume 2190.0(6)
_computing_structure_refinement 'SHELXL-97 (Sheldrick, 2008)'
_computing_structure_solution 'SHELXS-97 (Sheldrick, 2008)'
_diffrn_ambient_temperature 173(2)
_diffrn_measured_fraction_theta_full 0.972
_diffrn_measured_fraction_theta_max 0.972
_diffrn_measurement_device_type 'PHOTON100 CMOS detector'
_diffrn_measurement_method 'omega scan'
_diffrn_radiation_monochromator 'TRIUMPH curved crystal monochromator'
_diffrn_radiation_source 'fine-focus sealed tube'
_diffrn_radiation_type MoK\a
_diffrn_radiation_wavelength 0.71073
_diffrn_reflns_av_R_equivalents 0.0495
_diffrn_reflns_av_sigmaI/netI 0.0528
_diffrn_reflns_limit_h_max 25
_diffrn_reflns_limit_h_min -26
_diffrn_reflns_limit_k_max 6
_diffrn_reflns_limit_k_min -6
_diffrn_reflns_limit_l_max 23
_diffrn_reflns_limit_l_min -22
_diffrn_reflns_number 18402
_diffrn_reflns_theta_full 25.49
_diffrn_reflns_theta_max 25.49
_diffrn_reflns_theta_min 1.95
_exptl_absorpt_coefficient_mu 0.214
_exptl_absorpt_correction_T_max 0.7452
_exptl_absorpt_correction_T_min 0.6642
_exptl_absorpt_correction_type multi-scan
_exptl_absorpt_process_details 'SADABS (Bruker, 2012)'
_exptl_crystal_density_diffrn 1.845
_exptl_crystal_density_method 'not measured'
_exptl_crystal_description sheet
_exptl_crystal_F_000 1208
_exptl_crystal_size_max 0.31
_exptl_crystal_size_mid 0.26
_exptl_crystal_size_min 0.08
_refine_diff_density_max 0.560
_refine_diff_density_min -0.461
_refine_diff_density_rms 0.089
_refine_ls_extinction_method none
_refine_ls_goodness_of_fit_ref 1.161
_refine_ls_hydrogen_treatment constr
_refine_ls_matrix_type full
_refine_ls_number_parameters 628
_refine_ls_number_reflns 3959
_refine_ls_number_restraints 10632
_refine_ls_restrained_S_all 0.940
_refine_ls_R_factor_all 0.1492
_refine_ls_R_factor_gt 0.1024
_refine_ls_shift/su_max 0.004
_refine_ls_shift/su_mean 0.000
_refine_ls_structure_factor_coef Fsqd
_refine_ls_weighting_details 'calc w=1/[\s^2^(Fo^2^)+(0.1019P)^2^+11.0178P] where P=(Fo^2^+2Fc^2^)/3'
_refine_ls_weighting_scheme calc
_refine_ls_wR_factor_gt 0.2630
_refine_ls_wR_factor_ref 0.2893
_reflns_number_gt 2581
_reflns_number_total 3959
_reflns_threshold_expression >2sigma(I)
_cod_data_source_file c7ob01144j2.cif
_cod_data_source_block 1
_cod_depositor_comments
;
The following automatic conversions were performed:

'_symmetry_cell_setting' value 'Monoclinic' changed to 'monoclinic'
according to
/home/data/users/saulius/crontab/automatic-downloads/rss-feeds/RSC/lib/dictionaries/cif_core.dic
dictionary named 'cif_core.dic' version 2.4.2 from 2011-04-26.

Automatic conversion script
Id: cif_fix_values 4973 2017-02-22 13:04:09Z antanas 
;
_cod_original_cell_volume 2189.9(6)
_cod_original_sg_symbol_Hall '-P 2ybc  '
_cod_original_sg_symbol_H-M 'P2(1)/c  '
_cod_database_code 7155711

loop_
_symmetry_equiv_pos_as_xyz
'x, y, z'
'-x, y+1/2, -z+1/2'
'-x, -y, -z'
'x, -y-1/2, z-1/2'

loop_
_atom_site_label
_atom_site_type_symbol
_atom_site_fract_x
_atom_site_fract_y
_atom_site_fract_z
_atom_site_U_iso_or_equiv
_atom_site_adp_type
_atom_site_occupancy
_atom_site_symmetry_multiplicity
_atom_site_calc_flag
_atom_site_refinement_flags
_atom_site_disorder_assembly
_atom_site_disorder_group
C1 C 0.1993(2) 0.7389(8) 0.2542(2) 0.0296(11) Uani 1 1 d D . .
C2 C 0.0740(2) 1.1740(10) 0.0901(3) 0.0386(13) Uani 1 1 d . . .
H2A H 0.0357 1.0860 0.0965 0.046 Uiso 1 1 calc R . .
H2B H 0.0671 1.3504 0.0963 0.046 Uiso 1 1 calc R . .
C3 C 0.1318(2) 1.0917(9) 0.1476(3) 0.0325(11) Uani 1 1 d . A .
H3A H 0.1701 1.1850 0.1436 0.039 Uiso 1 1 calc R . .
H3B H 0.1248 1.1208 0.1961 0.039 Uiso 1 1 calc R . .
C4 C 0.1493(2) 0.7871(10) 0.0645(2) 0.0343(12) Uani 1 1 d . A .
H4A H 0.1548 0.6107 0.0569 0.041 Uiso 1 1 calc R . .
H4B H 0.1877 0.8737 0.0580 0.041 Uiso 1 1 calc R . .
C5 C 0.0904(2) 0.8794(11) 0.0104(3) 0.0401(13) Uani 1 1 d . . .
H5A H 0.0952 0.8502 -0.0391 0.048 Uiso 1 1 calc R . .
H5B H 0.0525 0.7875 0.0160 0.048 Uiso 1 1 calc R . .
C6 C 0.1554(2) 0.8480(9) 0.2938(2) 0.0305(11) Uani 1 1 d . A .
C7 C 0.1738(3) 1.0175(10) 0.3477(3) 0.0378(12) Uani 1 1 d . . .
H7 H 0.2173 1.0685 0.3622 0.045 Uiso 1 1 calc R A .
C8 C 0.1300(3) 1.1135(11) 0.3806(3) 0.0458(14) Uani 1 1 d . A .
H8 H 0.1432 1.2321 0.4175 0.055 Uiso 1 1 calc R . .
C9 C 0.0670(3) 1.0409(11) 0.3609(3) 0.0458(14) Uani 1 1 d . . .
H9 H 0.0367 1.1114 0.3833 0.055 Uiso 1 1 calc R A .
C10 C 0.0484(3) 0.8660(11) 0.3088(3) 0.0424(13) Uani 1 1 d . A .
H10 H 0.0051 0.8128 0.2955 0.051 Uiso 1 1 calc R . .
C11 C 0.0922(2) 0.7674(10) 0.2757(3) 0.0354(12) Uani 1 1 d . . .
H11 H 0.0793 0.6436 0.2402 0.042 Uiso 1 1 calc R A .
C12 C 0.2594(3) 0.6093(14) 0.2963(5) 0.0318(16) Uiso 0.289(3) 1 d PDU A 1
C13 C 0.3211(3) 0.7621(16) 0.3074(5) 0.029(2) Uiso 0.289(3) 1 d PDU A 1
C14 C 0.3842(3) 0.6206(16) 0.3318(5) 0.029(2) Uiso 0.289(3) 1 d PDU A 1
C15 C 0.4435(3) 0.7809(16) 0.3615(5) 0.031(2) Uiso 0.289(3) 1 d PDU A 1
C16 C 0.5085(3) 0.6588(16) 0.3664(5) 0.033(2) Uiso 0.289(3) 1 d PDU A 1
C17 C 0.5666(4) 0.7973(17) 0.4119(5) 0.036(2) Uiso 0.289(3) 1 d PDU A 1
C18 C 0.6318(4) 0.7223(18) 0.3997(5) 0.046(2) Uiso 0.289(3) 1 d PDU A 1
C19 C 0.6905(5) 0.823(2) 0.4535(6) 0.053(2) Uiso 0.289(3) 1 d PDU A 1
F1 F 0.2544(6) 0.543(3) 0.3617(5) 0.038(3) Uani 0.518(2) 1 d PDU A 1
F2 F 0.2671(6) 0.4018(15) 0.2605(9) 0.039(3) Uani 0.518(2) 1 d PDU A 1
F3 F 0.3196(5) 0.9381(16) 0.3567(6) 0.032(3) Uiso 0.289(3) 1 d PDU A 1
F4 F 0.3201(5) 0.877(2) 0.2459(5) 0.033(3) Uiso 0.289(3) 1 d PDU A 1
F5 F 0.3936(4) 0.4914(18) 0.2754(5) 0.032(3) Uiso 0.289(3) 1 d PDU A 1
F6 F 0.3789(5) 0.460(2) 0.3829(6) 0.031(3) Uiso 0.289(3) 1 d PDU A 1
F7 F 0.4424(4) 0.8553(18) 0.4276(4) 0.029(2) Uiso 0.289(3) 1 d PDU A 1
F8 F 0.4398(6) 0.9793(19) 0.3197(7) 0.026(4) Uiso 0.289(3) 1 d PDU A 1
F9 F 0.5161(4) 0.632(2) 0.2990(4) 0.039(2) Uiso 0.289(3) 1 d PDU A 1
F10 F 0.5079(5) 0.4343(16) 0.3925(6) 0.042(3) Uiso 0.289(3) 1 d PDU A 1
F11 F 0.5692(5) 0.765(2) 0.4823(4) 0.045(3) Uiso 0.289(3) 1 d PDU A 1
F12 F 0.5593(5) 1.0354(14) 0.3983(6) 0.039(3) Uiso 0.289(3) 1 d PDU A 1
F13 F 0.6334(5) 0.791(2) 0.3329(5) 0.058(3) Uani 0.289(3) 1 d PDU A 1
F14 F 0.6354(5) 0.4795(15) 0.4007(7) 0.052(2) Uani 0.289(3) 1 d PDU A 1
F15 F 0.6974(5) 0.717(2) 0.5171(5) 0.070(3) Uani 0.289(3) 1 d PDU A 1
F16 F 0.6850(6) 1.0597(17) 0.4633(7) 0.062(3) Uani 0.289(3) 1 d PDU A 1
F17 F 0.7426(5) 0.783(2) 0.4299(7) 0.057(3) Uani 0.289(3) 1 d PDU A 1
C12' C 0.2599(3) 0.6059(15) 0.2961(5) 0.0319(17) Uiso 0.236(4) 1 d PDU A 2
C13' C 0.3228(4) 0.744(2) 0.2986(6) 0.029(2) Uiso 0.236(4) 1 d PDU A 2
C14' C 0.3846(4) 0.635(2) 0.3467(6) 0.030(2) Uiso 0.236(4) 1 d PDU A 2
C15' C 0.4476(4) 0.756(2) 0.3393(5) 0.031(2) Uiso 0.236(4) 1 d PDU A 2
C16' C 0.5077(4) 0.693(2) 0.3984(5) 0.033(2) Uiso 0.236(4) 1 d PDU A 2
C17' C 0.5718(4) 0.769(2) 0.3831(5) 0.038(2) Uiso 0.236(4) 1 d PDU A 2
C18' C 0.6309(4) 0.727(2) 0.4446(5) 0.047(2) Uiso 0.236(4) 1 d PDU A 2
C19' C 0.6949(5) 0.811(3) 0.4329(7) 0.054(2) Uiso 0.236(4) 1 d PDU A 2
F1' F 0.2568(6) 0.582(3) 0.3655(6) 0.036(3) Uani 0.482(2) 1 d PDU A 2
F2' F 0.2628(6) 0.3827(17) 0.2704(10) 0.040(3) Uani 0.482(2) 1 d PDU A 2
F3' F 0.3296(7) 0.775(3) 0.2322(6) 0.031(4) Uiso 0.236(4) 1 d PDU A 2
F4' F 0.3167(7) 0.9689(19) 0.3256(10) 0.027(4) Uiso 0.236(4) 1 d PDU A 2
F5' F 0.3820(6) 0.658(3) 0.4158(5) 0.038(3) Uiso 0.236(4) 1 d PDU A 2
F6' F 0.3874(5) 0.3988(16) 0.3327(9) 0.031(3) Uiso 0.236(4) 1 d PDU A 2
F7' F 0.4564(5) 0.691(3) 0.2748(5) 0.039(3) Uiso 0.236(4) 1 d PDU A 2
F8' F 0.4395(6) 0.9975(17) 0.3386(8) 0.042(4) Uiso 0.236(4) 1 d PDU A 2
F9' F 0.5041(6) 0.802(2) 0.4604(5) 0.041(3) Uiso 0.236(4) 1 d PDU A 2
F10' F 0.5093(7) 0.4530(19) 0.4115(9) 0.025(4) Uiso 0.236(4) 1 d PDU A 2
F11' F 0.5788(6) 0.647(3) 0.3247(6) 0.047(3) Uiso 0.236(4) 1 d PDU A 2
F12' F 0.5680(7) 1.007(2) 0.3641(9) 0.038(4) Uiso 0.236(4) 1 d PDU A 2
F13' F 0.6234(6) 0.851(3) 0.5033(6) 0.056(3) Uani 0.236(4) 1 d PDU A 2
F14' F 0.6353(8) 0.494(2) 0.4655(9) 0.050(4) Uani 0.236(4) 1 d PDU A 2
F15' F 0.7049(6) 0.732(3) 0.3724(6) 0.062(3) Uani 0.236(4) 1 d PDU A 2
F16' F 0.6954(9) 1.054(2) 0.4342(10) 0.060(3) Uani 0.236(4) 1 d PDU A 2
F17' F 0.7416(6) 0.734(3) 0.4885(7) 0.053(3) Uani 0.236(4) 1 d PDU A 2
C12A C 0.2594(3) 0.6093(14) 0.2963(5) 0.0318(16) Uiso 0.229(3) 1 d PDU A 3
C13A C 0.3213(4) 0.7582(17) 0.3042(6) 0.029(2) Uiso 0.229(3) 1 d PDU A 3
C14A C 0.3839(4) 0.6223(19) 0.3399(6) 0.029(2) Uiso 0.229(3) 1 d PDU A 3
C15A C 0.4440(4) 0.7834(18) 0.3557(6) 0.031(2) Uiso 0.229(3) 1 d PDU A 3
C16A C 0.5082(4) 0.6465(19) 0.3755(6) 0.034(2) Uiso 0.229(3) 1 d PDU A 3
C17A C 0.5667(4) 0.807(2) 0.4076(6) 0.036(2) Uiso 0.229(3) 1 d PDU A 3
C18A C 0.6323(4) 0.694(2) 0.4119(6) 0.047(2) Uiso 0.229(3) 1 d PDU A 3
C19A C 0.6906(5) 0.846(2) 0.4508(7) 0.055(2) Uiso 0.229(3) 1 d PDU A 3
F3A F 0.3183(7) 0.963(2) 0.3406(10) 0.027(5) Uiso 0.229(3) 1 d PDU A 3
F4A F 0.3250(7) 0.823(3) 0.2375(7) 0.030(4) Uiso 0.229(3) 1 d PDU A 3
F5A F 0.3911(5) 0.440(2) 0.2953(8) 0.030(3) Uiso 0.229(3) 1 d PDU A 3
F6A F 0.3781(5) 0.521(3) 0.4011(6) 0.029(3) Uiso 0.229(3) 1 d PDU A 3
F7A F 0.4426(5) 0.935(2) 0.4101(6) 0.032(3) Uiso 0.229(3) 1 d PDU A 3
F8A F 0.4420(6) 0.921(2) 0.2971(6) 0.039(4) Uiso 0.229(3) 1 d PDU A 3
F9A F 0.5161(5) 0.535(2) 0.3160(6) 0.031(3) Uiso 0.229(3) 1 d PDU A 3
F10A F 0.5046(8) 0.468(3) 0.4225(8) 0.033(5) Uiso 0.229(3) 1 d PDU A 3
F11A F 0.5651(5) 0.875(2) 0.4745(5) 0.039(3) Uiso 0.229(3) 1 d PDU A 3
F12A F 0.5611(8) 1.014(2) 0.3683(9) 0.041(5) Uiso 0.229(3) 1 d PDU A 3
F13A F 0.6378(6) 0.653(3) 0.3449(6) 0.057(3) Uani 0.229(3) 1 d PDU A 3
F14A F 0.6367(8) 0.477(2) 0.4439(9) 0.049(3) Uani 0.229(3) 1 d PDU A 3
F15A F 0.6875(7) 0.893(3) 0.5172(6) 0.070(3) Uani 0.229(3) 1 d PDU A 3
F16A F 0.6914(9) 1.048(3) 0.4129(10) 0.064(4) Uani 0.229(3) 1 d PDU A 3
F17A F 0.7443(5) 0.722(3) 0.4545(9) 0.056(3) Uani 0.229(3) 1 d PDU A 3
C12Z C 0.2599(3) 0.6059(15) 0.2961(5) 0.0319(17) Uiso 0.246(4) 1 d PDU A 4
C13Z C 0.3226(4) 0.732(2) 0.2937(6) 0.029(2) Uiso 0.246(4) 1 d PDU A 4
C14Z C 0.3832(4) 0.6506(19) 0.3499(5) 0.030(2) Uiso 0.246(4) 1 d PDU A 4
C15Z C 0.4466(4) 0.731(2) 0.3336(5) 0.031(2) Uiso 0.246(4) 1 d PDU A 4
C16Z C 0.5059(4) 0.717(2) 0.3977(5) 0.034(2) Uiso 0.246(4) 1 d PDU A 4
C17Z C 0.5701(4) 0.757(2) 0.3785(5) 0.039(2) Uiso 0.246(4) 1 d PDU A 4
C18Z C 0.6288(4) 0.793(2) 0.4417(5) 0.046(2) Uiso 0.246(4) 1 d PDU A 4
C19Z C 0.6933(5) 0.802(2) 0.4235(6) 0.054(2) Uiso 0.246(4) 1 d PDU A 4
F3Z F 0.3322(5) 0.707(3) 0.2272(5) 0.039(4) Uiso 0.246(4) 1 d PDU A 4
F4Z F 0.3148(5) 0.9717(15) 0.3030(7) 0.032(3) Uiso 0.246(4) 1 d PDU A 4
F5Z F 0.3816(5) 0.743(2) 0.4148(5) 0.030(3) Uiso 0.246(4) 1 d PDU A 4
F6Z F 0.3833(5) 0.4085(16) 0.3562(8) 0.028(3) Uiso 0.246(4) 1 d PDU A 4
F7Z F 0.4562(5) 0.592(2) 0.2795(5) 0.035(3) Uiso 0.246(4) 1 d PDU A 4
F8Z F 0.4401(7) 0.961(2) 0.3092(9) 0.028(4) Uiso 0.246(4) 1 d PDU A 4
F9Z F 0.4998(5) 0.890(2) 0.4459(6) 0.038(3) Uiso 0.246(4) 1 d PDU A 4
F10Z F 0.5068(7) 0.505(2) 0.4317(7) 0.043(4) Uiso 0.246(4) 1 d PDU A 4
F11Z F 0.5808(5) 0.5619(19) 0.3401(6) 0.043(3) Uiso 0.246(4) 1 d PDU A 4
F12Z F 0.5650(5) 0.9521(18) 0.3353(6) 0.034(3) Uiso 0.246(4) 1 d PDU A 4
F13Z F 0.6217(6) 1.003(2) 0.4754(7) 0.064(3) Uani 0.246(4) 1 d PDU A 4
F14Z F 0.6292(6) 0.617(3) 0.4903(7) 0.062(3) Uani 0.246(4) 1 d PDU A 4
F15Z F 0.7061(6) 0.597(2) 0.3943(8) 0.065(3) Uani 0.246(4) 1 d PDU A 4
F16Z F 0.6949(6) 0.985(3) 0.3784(8) 0.060(3) Uani 0.246(4) 1 d PDU A 4
F17Z F 0.7385(5) 0.849(3) 0.4835(6) 0.056(3) Uani 0.246(4) 1 d PDU A 4
N1 N 0.19285(18) 0.7226(7) 0.1860(2) 0.0311(9) Uani 1 1 d . A .
N2 N 0.14191(18) 0.8290(7) 0.1376(2) 0.0301(9) Uani 1 1 d . . .
O1 O 0.08071(17) 1.1320(7) 0.01962(18) 0.0427(9) Uani 1 1 d . . .

loop_
_atom_site_aniso_label
_atom_site_aniso_U_11
_atom_site_aniso_U_22
_atom_site_aniso_U_33
_atom_site_aniso_U_23
_atom_site_aniso_U_13
_atom_site_aniso_U_12
C1 0.026(2) 0.026(3) 0.033(3) 0.001(2) 0.000(2) -0.003(2)
C2 0.040(3) 0.046(3) 0.031(3) 0.007(2) 0.013(2) 0.010(2)
C3 0.031(3) 0.034(3) 0.031(3) 0.001(2) 0.006(2) 0.003(2)
C4 0.033(3) 0.044(3) 0.027(2) -0.008(2) 0.010(2) -0.003(2)
C5 0.034(3) 0.055(4) 0.028(3) 0.000(3) 0.003(2) 0.000(3)
C6 0.028(2) 0.032(3) 0.031(2) 0.008(2) 0.006(2) 0.004(2)
C7 0.037(3) 0.039(3) 0.036(3) -0.003(2) 0.007(2) -0.007(2)
C8 0.048(3) 0.050(4) 0.040(3) -0.006(3) 0.013(3) -0.002(3)
C9 0.042(3) 0.049(3) 0.050(3) 0.005(3) 0.018(3) 0.005(3)
C10 0.035(3) 0.057(4) 0.040(3) 0.008(3) 0.017(2) -0.003(3)
C11 0.029(3) 0.041(3) 0.035(3) 0.003(2) 0.007(2) -0.008(2)
F1 0.039(4) 0.036(5) 0.037(4) 0.011(4) 0.004(4) -0.007(4)
F2 0.039(4) 0.027(4) 0.045(5) 0.000(4) 0.000(4) 0.003(4)
F13 0.049(5) 0.073(6) 0.061(5) 0.019(5) 0.030(4) 0.010(5)
F14 0.037(4) 0.046(5) 0.074(5) 0.004(5) 0.018(5) 0.010(4)
F15 0.052(5) 0.086(6) 0.064(5) 0.031(5) 0.001(5) 0.004(5)
F16 0.055(5) 0.065(5) 0.073(5) -0.001(5) 0.026(5) -0.007(4)
F17 0.034(4) 0.070(5) 0.072(5) 0.025(5) 0.022(4) 0.006(4)
F1' 0.034(4) 0.034(5) 0.038(5) 0.011(4) 0.005(4) -0.002(4)
F2' 0.034(4) 0.030(5) 0.052(5) 0.005(4) 0.005(4) 0.001(4)
F13' 0.045(5) 0.075(6) 0.047(5) 0.001(5) 0.007(5) 0.019(5)
F14' 0.040(5) 0.048(6) 0.063(7) 0.007(6) 0.014(6) 0.016(5)
F15' 0.047(5) 0.087(6) 0.061(5) 0.018(5) 0.028(5) 0.011(5)
F16' 0.050(5) 0.073(5) 0.068(6) 0.017(5) 0.032(5) 0.000(5)
F17' 0.038(5) 0.065(5) 0.058(5) 0.017(5) 0.015(5) 0.017(5)
F13A 0.044(5) 0.068(6) 0.066(5) 0.005(5) 0.024(5) 0.024(5)
F14A 0.034(5) 0.055(6) 0.067(7) 0.029(6) 0.031(6) 0.018(5)
F15A 0.054(5) 0.082(6) 0.070(5) 0.003(6) 0.012(5) 0.010(5)
F16A 0.053(6) 0.075(6) 0.071(7) 0.016(6) 0.030(6) 0.009(5)
F17A 0.039(5) 0.070(6) 0.065(6) 0.033(5) 0.024(5) 0.024(5)
F13Z 0.058(6) 0.077(6) 0.061(6) -0.006(6) 0.023(5) 0.004(6)
F14Z 0.052(5) 0.077(6) 0.057(5) 0.040(5) 0.013(5) 0.016(5)
F15Z 0.049(5) 0.074(6) 0.075(6) 0.012(5) 0.021(5) 0.026(5)
F16Z 0.043(5) 0.089(6) 0.061(6) 0.026(5) 0.038(5) 0.008(5)
F17Z 0.037(4) 0.073(5) 0.061(5) 0.024(5) 0.019(4) 0.016(5)
N1 0.0221(19) 0.032(2) 0.037(2) 0.0034(19) 0.0030(17) 0.0011(17)
N2 0.026(2) 0.035(2) 0.028(2) 0.0021(18) 0.0027(16) 0.0000(17)
O1 0.041(2) 0.055(2) 0.0308(19) 0.0113(18) 0.0064(16) 0.0054(18)

loop_
_atom_type_symbol
_atom_type_description
_atom_type_scat_dispersion_real
_atom_type_scat_dispersion_imag
_atom_type_scat_source
C C 0.0033 0.0016 'International Tables Vol C Tables 4.2.6.8 and 6.1.1.4'
H H 0.0000 0.0000 'International Tables Vol C Tables 4.2.6.8 and 6.1.1.4'
N N 0.0061 0.0033 'International Tables Vol C Tables 4.2.6.8 and 6.1.1.4'
O O 0.0106 0.0060 'International Tables Vol C Tables 4.2.6.8 and 6.1.1.4'
F F 0.0171 0.0103 'International Tables Vol C Tables 4.2.6.8 and 6.1.1.4'

loop_
_geom_angle_atom_site_label_1
_geom_angle_atom_site_label_2
_geom_angle_atom_site_label_3
_geom_angle
N1 C1 C6 129.1(4)
N1 C1 C12 111.5(5)
C6 C1 C12 119.2(5)
N1 C1 C12' 111.0(5)
C6 C1 C12' 119.7(5)
C12 C1 C12' 0.6(7)
O1 C2 C3 112.5(4)
O1 C2 H2A 109.1
C3 C2 H2A 109.1
O1 C2 H2B 109.1
C3 C2 H2B 109.1
H2A C2 H2B 107.8
N2 C3 C2 108.6(4)
N2 C3 H3A 110.0
C2 C3 H3A 110.0
N2 C3 H3B 110.0
C2 C3 H3B 110.0
H3A C3 H3B 108.4
N2 C4 C5 109.2(4)
N2 C4 H4A 109.8
C5 C4 H4A 109.8
N2 C4 H4B 109.8
C5 C4 H4B 109.8
H4A C4 H4B 108.3
O1 C5 C4 111.5(4)
O1 C5 H5A 109.3
C4 C5 H5A 109.3
O1 C5 H5B 109.3
C4 C5 H5B 109.3
H5A C5 H5B 108.0
C7 C6 C11 118.9(5)
C7 C6 C1 123.9(4)
C11 C6 C1 117.2(4)
C8 C7 C6 120.3(5)
C8 C7 H7 119.8
C6 C7 H7 119.8
C7 C8 C9 120.9(5)
C7 C8 H8 119.6
C9 C8 H8 119.6
C10 C9 C8 119.4(5)
C10 C9 H9 120.3
C8 C9 H9 120.3
C9 C10 C11 120.1(5)
C9 C10 H10 119.9
C11 C10 H10 119.9
C10 C11 C6 120.3(5)
C10 C11 H11 119.9
C6 C11 H11 119.9
F1 C12 F2 107.0(7)
F1 C12 C1 111.4(7)
F2 C12 C1 108.7(7)
F1 C12 C13 106.8(7)
F2 C12 C13 108.3(7)
C1 C12 C13 114.2(6)
F4 C13 F3 106.2(8)
F4 C13 C14 109.0(7)
F3 C13 C14 108.8(7)
F4 C13 C12 108.3(7)
F3 C13 C12 108.3(7)
C14 C13 C12 115.9(6)
F6 C14 F5 107.1(8)
F6 C14 C13 108.8(7)
F5 C14 C13 108.9(7)
F6 C14 C15 108.7(7)
F5 C14 C15 108.5(7)
C13 C14 C15 114.6(6)
F7 C15 F8 107.8(8)
F7 C15 C16 108.0(7)
F8 C15 C16 107.9(7)
F7 C15 C14 108.3(7)
F8 C15 C14 108.8(7)
C16 C15 C14 115.8(6)
F10 C16 F9 105.8(8)
F10 C16 C17 109.2(7)
F9 C16 C17 108.6(7)
F10 C16 C15 109.3(7)
F9 C16 C15 108.5(7)
C17 C16 C15 115.0(6)
F12 C17 F11 107.3(8)
F12 C17 C16 109.5(7)
F11 C17 C16 109.0(7)
F12 C17 C18 107.5(7)
F11 C17 C18 107.9(7)
C16 C17 C18 115.4(6)
F14 C18 F13 106.1(8)
F14 C18 C19 108.5(7)
F13 C18 C19 109.1(7)
F14 C18 C17 108.5(7)
F13 C18 C17 108.2(7)
C19 C18 C17 116.0(7)
F16 C19 F15 107.0(9)
F16 C19 F17 109.0(9)
F15 C19 F17 109.4(9)
F16 C19 C18 111.3(8)
F15 C19 C18 110.2(8)
F17 C19 C18 109.9(8)
F2' C12' F1' 107.1(8)
F2' C12' C1 111.0(7)
F1' C12' C1 108.2(7)
F2' C12' C13' 110.0(7)
F1' C12' C13' 106.0(7)
C1 C12' C13' 114.1(6)
F3' C13' F4' 107.1(9)
F3' C13' C14' 109.5(8)
F4' C13' C14' 106.2(8)
F3' C13' C12' 110.0(8)
F4' C13' C12' 106.9(8)
C14' C13' C12' 116.7(7)
F6' C14' F5' 107.8(9)
F6' C14' C13' 109.6(8)
F5' C14' C13' 107.9(8)
F6' C14' C15' 108.3(8)
F5' C14' C15' 107.7(8)
C13' C14' C15' 115.3(7)
F8' C15' F7' 107.4(9)
F8' C15' C16' 108.4(8)
F7' C15' C16' 109.3(7)
F8' C15' C14' 108.0(8)
F7' C15' C14' 107.5(7)
C16' C15' C14' 115.8(7)
F10' C16' F9' 106.1(9)
F10' C16' C15' 109.7(8)
F9' C16' C15' 108.9(7)
F10' C16' C17' 108.8(8)
F9' C16' C17' 107.4(7)
C15' C16' C17' 115.6(7)
F11' C17' F12' 105.6(9)
F11' C17' C18' 108.7(8)
F12' C17' C18' 109.8(8)
F11' C17' C16' 108.4(8)
F12' C17' C16' 108.6(8)
C18' C17' C16' 115.4(7)
F14' C18' F13' 104.2(9)
F14' C18' C17' 111.2(8)
F13' C18' C17' 108.3(8)
F14' C18' C19' 109.4(8)
F13' C18' C19' 105.7(8)
C17' C18' C19' 117.1(7)
F15' C19' F16' 110.1(10)
F15' C19' F17' 110.1(10)
F16' C19' F17' 107.5(10)
F15' C19' C18' 112.8(9)
F16' C19' C18' 107.5(9)
F17' C19' C18' 108.6(9)
F3A C13A F4A 107.2(9)
F3A C13A C14A 109.2(8)
F4A C13A C14A 107.0(8)
F6A C14A F5A 107.4(9)
F6A C14A C15A 109.2(8)
F5A C14A C15A 109.0(8)
F6A C14A C13A 109.0(7)
F5A C14A C13A 107.7(7)
C15A C14A C13A 114.2(7)
F7A C15A F8A 107.2(9)
F7A C15A C14A 109.2(7)
F8A C15A C14A 108.1(8)
F7A C15A C16A 107.9(7)
F8A C15A C16A 108.6(8)
C14A C15A C16A 115.6(7)
F9A C16A F10A 106.0(9)
F9A C16A C17A 109.5(7)
F10A C16A C17A 109.3(8)
F9A C16A C15A 108.2(7)
F10A C16A C15A 108.7(8)
C17A C16A C15A 114.8(7)
F11A C17A F12A 105.8(9)
F11A C17A C18A 107.9(8)
F12A C17A C18A 108.9(8)
F11A C17A C16A 109.1(8)
F12A C17A C16A 108.1(8)
C18A C17A C16A 116.6(7)
F14A C18A F13A 106.2(9)
F14A C18A C17A 110.2(8)
F13A C18A C17A 108.7(8)
F14A C18A C19A 107.9(8)
F13A C18A C19A 107.2(8)
C17A C18A C19A 116.1(7)
F15A C19A F16A 112.3(10)
F15A C19A F17A 107.7(10)
F16A C19A F17A 109.0(10)
F15A C19A C18A 109.8(9)
F16A C19A C18A 108.0(9)
F17A C19A C18A 110.0(9)
F4Z C13Z F3Z 106.2(9)
F4Z C13Z C14Z 107.8(8)
F3Z C13Z C14Z 109.0(7)
F6Z C14Z F5Z 106.9(9)
F6Z C14Z C13Z 109.6(7)
F5Z C14Z C13Z 108.8(7)
F6Z C14Z C15Z 108.6(7)
F5Z C14Z C15Z 107.9(7)
C13Z C14Z C15Z 114.8(7)
F8Z C15Z F7Z 106.8(9)
F8Z C15Z C16Z 108.4(8)
F7Z C15Z C16Z 109.3(7)
F8Z C15Z C14Z 108.4(8)
F7Z C15Z C14Z 108.1(7)
C16Z C15Z C14Z 115.4(7)
F10Z C16Z F9Z 105.8(9)
F10Z C16Z C17Z 109.8(8)
F9Z C16Z C17Z 108.2(7)
F10Z C16Z C15Z 109.7(8)
F9Z C16Z C15Z 107.9(7)
C17Z C16Z C15Z 115.0(7)
F12Z C17Z F11Z 107.2(8)
F12Z C17Z C18Z 107.9(7)
F11Z C17Z C18Z 108.2(7)
F12Z C17Z C16Z 108.8(7)
F11Z C17Z C16Z 107.8(7)
C18Z C17Z C16Z 116.5(7)
F14Z C18Z F13Z 105.4(9)
F14Z C18Z C19Z 109.6(8)
F13Z C18Z C19Z 107.7(8)
F14Z C18Z C17Z 108.4(8)
F13Z C18Z C17Z 108.5(8)
C19Z C18Z C17Z 116.6(7)
F15Z C19Z F16Z 109.2(9)
F15Z C19Z F17Z 110.1(9)
F16Z C19Z F17Z 106.4(9)
F15Z C19Z C18Z 111.8(8)
F16Z C19Z C18Z 110.3(8)
F17Z C19Z C18Z 108.9(8)
C1 N1 N2 121.4(4)
N1 N2 C4 108.5(4)
N1 N2 C3 116.4(4)
C4 N2 C3 109.4(4)
C2 O1 C5 109.4(4)

loop_
_geom_bond_atom_site_label_1
_geom_bond_atom_site_label_2
_geom_bond_distance
C1 N1 1.280(6)
C1 C6 1.479(7)
C1 C12 1.520(9)
C1 C12' 1.535(9)
C2 O1 1.412(6)
C2 C3 1.510(7)
C2 H2A 0.9900
C2 H2B 0.9900
C3 N2 1.476(6)
C3 H3A 0.9900
C3 H3B 0.9900
C4 N2 1.465(6)
C4 C5 1.509(7)
C4 H4A 0.9900
C4 H4B 0.9900
C5 O1 1.418(7)
C5 H5A 0.9900
C5 H5B 0.9900
C6 C7 1.370(7)
C6 C11 1.392(7)
C7 C8 1.367(8)
C7 H7 0.9500
C8 C9 1.374(8)
C8 H8 0.9500
C9 C10 1.369(8)
C9 H9 0.9500
C10 C11 1.374(7)
C10 H10 0.9500
C11 H11 0.9500
C12 F1 1.333(8)
C12 F2 1.359(8)
C12 C13 1.541(8)
C13 F4 1.331(9)
C13 F3 1.355(9)
C13 C14 1.534(9)
C14 F6 1.343(9)
C14 F5 1.348(9)
C14 C15 1.538(9)
C15 F7 1.335(9)
C15 F8 1.341(9)
C15 C16 1.535(9)
C16 F10 1.330(9)
C16 F9 1.348(9)
C16 C17 1.535(9)
C17 F12 1.333(9)
C17 F11 1.346(9)
C17 C18 1.538(9)
C18 F14 1.333(9)
C18 F13 1.340(9)
C18 C19 1.522(10)
C19 F16 1.321(10)
C19 F15 1.323(10)
C19 F17 1.330(10)
C12' F2' 1.326(9)
C12' F1' 1.354(9)
C12' C13' 1.543(9)
C13' F3' 1.327(9)
C13' F4' 1.355(10)
C13' C14' 1.539(10)
C14' F6' 1.326(10)
C14' F5' 1.344(10)
C14' C15' 1.549(10)
C15' F8' 1.337(10)
C15' F7' 1.342(10)
C15' C16' 1.531(10)
C16' F10' 1.336(10)
C16' F9' 1.348(10)
C16' C17' 1.542(10)
C17' F11' 1.343(10)
C17' F12' 1.349(10)
C17' C18' 1.518(10)
C18' F14' 1.334(10)
C18' F13' 1.356(10)
C18' C19' 1.525(10)
C19' F15' 1.303(10)
C19' F16' 1.332(11)
C19' F17' 1.335(10)
C13A F3A 1.330(9)
C13A F4A 1.346(9)
C13A C14A 1.542(10)
C14A F6A 1.331(10)
C14A F5A 1.348(10)
C14A C15A 1.535(10)
C15A F7A 1.339(9)
C15A F8A 1.344(10)
C15A C16A 1.537(10)
C16A F9A 1.341(9)
C16A F10A 1.344(10)
C16A C17A 1.533(10)
C17A F11A 1.343(10)
C17A F12A 1.353(10)
C17A C18A 1.527(10)
C18A F14A 1.329(10)
C18A F13A 1.335(10)
C18A C19A 1.538(11)
C19A F15A 1.312(10)
C19A F16A 1.323(10)
C19A F17A 1.330(10)
C13Z F4Z 1.342(10)
C13Z F3Z 1.346(10)
C13Z C14Z 1.534(9)
C14Z F6Z 1.333(9)
C14Z F5Z 1.350(9)
C14Z C15Z 1.542(10)
C15Z F8Z 1.342(10)
C15Z F7Z 1.343(9)
C15Z C16Z 1.536(10)
C16Z F10Z 1.330(9)
C16Z F9Z 1.351(9)
C16Z C17Z 1.534(9)
C17Z F12Z 1.339(9)
C17Z F11Z 1.351(9)
C17Z C18Z 1.528(10)
C18Z F14Z 1.339(9)
C18Z F13Z 1.348(10)
C18Z C19Z 1.518(10)
C19Z F15Z 1.317(10)
C19Z F16Z 1.328(10)
C19Z F17Z 1.331(10)
N1 N2 1.376(5)
